data_7028816
loop_
_publ_author_name
'Broda, Henning'
'Hinrichsen, Svea'
'Krahmer, Jan'
'N\"ather, Christian'
'Tuczek, Felix'

_publ_section_title
;
 Molybdenum dinitrogen complexes supported by a silicon-centred tripod
 ligand and dppm or dmpm: tuning the activation of N2.
;
_journal_issue 5
_journal_name_full 'Dalton transactions (Cambridge, England : 2003)'
_journal_page_first 2007
_journal_page_last 2012
_journal_paper_doi 10.1039/c3dt52965g
_journal_volume 43
_journal_year 2014
_chemical_formula_sum 'C35 H49 Mo N2 P5 Si'
_chemical_formula_weight 776.64
_chemical_name_systematic
; 
 ? 
;
_space_group_IT_number 14
_symmetry_cell_setting monoclinic
_symmetry_space_group_name_Hall '-P 2yn'
_symmetry_space_group_name_H-M 'P 1 21/n 1'
_atom_sites_solution_hydrogens geom
_atom_sites_solution_primary direct
_atom_sites_solution_secondary difmap
_audit_creation_method SHELXL-97
_cell_angle_alpha 90.00
_cell_angle_beta 92.519(7)
_cell_angle_gamma 90.00
_cell_formula_units_Z 4
_cell_length_a 12.6764(8)
_cell_length_b 18.1037(10)
_cell_length_c 16.6070(9)
_cell_measurement_reflns_used 7997
_cell_measurement_temperature 200(2)
_cell_measurement_theta_max 27
_cell_measurement_theta_min 8
_cell_volume 3807.5(4)
_computing_cell_refinement 'IPDS-1 program package (STOE & CIE)'
_computing_data_collection 'IPDS-1 program package (STOE & CIE)'
_computing_data_reduction 'IPDS-1 program package (STOE & CIE)'
_computing_structure_refinement 'SHELXL-97 (Sheldrick, 1997)'
_computing_structure_solution 'SHELXS-97 (Sheldrick, 1990)'
_diffrn_ambient_temperature 200(2)
_diffrn_measured_fraction_theta_full 0.967
_diffrn_measured_fraction_theta_max 0.967
_diffrn_measurement_device_type 'STOE IPDS-1'
_diffrn_measurement_method 'Phi scans'
_diffrn_radiation_monochromator graphite
_diffrn_radiation_source 'fine-focus sealed tube'
_diffrn_radiation_type MoK\a
_diffrn_radiation_wavelength 0.71073
_diffrn_reflns_av_R_equivalents 0.0626
_diffrn_reflns_av_sigmaI/netI 0.0337
_diffrn_reflns_limit_h_max 16
_diffrn_reflns_limit_h_min -16
_diffrn_reflns_limit_k_max 23
_diffrn_reflns_limit_k_min -23
_diffrn_reflns_limit_l_max 21
_diffrn_reflns_limit_l_min -21
_diffrn_reflns_number 40294
_diffrn_reflns_theta_full 27.00
_diffrn_reflns_theta_max 27.00
_diffrn_reflns_theta_min 2.35
_diffrn_standards_decay_% 0
_diffrn_standards_interval_time 0
_diffrn_standards_number 0
_exptl_absorpt_coefficient_mu 0.613
_exptl_absorpt_correction_T_max 0.9469
_exptl_absorpt_correction_T_min 0.8823
_exptl_absorpt_correction_type numerical
_exptl_absorpt_process_details 'X-Red and X-Shape (STOE & CIE)'
_exptl_crystal_density_diffrn 1.355
_exptl_crystal_density_method 'not measured'
_exptl_crystal_description block
_exptl_crystal_F_000 1616
_exptl_crystal_size_max 0.13
_exptl_crystal_size_mid 0.10
_exptl_crystal_size_min 0.08
_refine_diff_density_max 0.527
_refine_diff_density_min -0.926
_refine_diff_density_rms 0.075
_refine_ls_extinction_coef 0.0063(5)
_refine_ls_extinction_expression Fc^*^=kFc[1+0.001xFc^2^\l^3^/sin(2\q)]^-1/4^
_refine_ls_extinction_method SHELXL
_refine_ls_goodness_of_fit_ref 1.012
_refine_ls_hydrogen_treatment constr
_refine_ls_matrix_type full
_refine_ls_number_parameters 405
_refine_ls_number_reflns 8037
_refine_ls_number_restraints 0
_refine_ls_restrained_S_all 1.012
_refine_ls_R_factor_all 0.0468
_refine_ls_R_factor_gt 0.0372
_refine_ls_shift/su_max 0.003
_refine_ls_shift/su_mean 0.000
_refine_ls_structure_factor_coef Fsqd
_refine_ls_weighting_details 'calc w=1/[\s^2^(Fo^2^)+(0.0575P)^2^+1.7509P] where P=(Fo^2^+2Fc^2^)/3'
_refine_ls_weighting_scheme calc
_refine_ls_wR_factor_gt 0.0867
_refine_ls_wR_factor_ref 0.0920
_reflns_number_gt 6720
_reflns_number_total 8037
_reflns_threshold_expression >2sigma(I)
_cod_data_source_file c3dt52965g.txt
_cod_data_source_block felix88
_cod_original_sg_symbol_H-M P21/n
_cod_database_code 7028816

loop_
_symmetry_equiv_pos_as_xyz
'x, y, z'
'-x+1/2, y+1/2, -z+1/2'
'-x, -y, -z'
'x-1/2, -y-1/2, z-1/2'

loop_
_atom_site_label
_atom_site_type_symbol
_atom_site_fract_x
_atom_site_fract_y
_atom_site_fract_z
_atom_site_U_iso_or_equiv
_atom_site_adp_type
_atom_site_occupancy
_atom_site_symmetry_multiplicity
_atom_site_calc_flag
_atom_site_refinement_flags
Mo1 Mo 0.637761(14) 0.727413(9) 0.825747(11) 0.01633(8) Uani 1 1 d .
N1 N 0.71904(18) 0.79081(15) 0.74274(16) 0.0317(5) Uani 1 1 d .
N2 N 0.7545(3) 0.82147(18) 0.7073(2) 0.0501(7) Uani 1 1 d .
P1 P 0.60165(5) 0.63297(3) 0.72433(4) 0.01902(13) Uani 1 1 d .
C1 C 0.72836(18) 0.58246(13) 0.73703(14) 0.0233(5) Uani 1 1 d .
H1A H 0.7736 0.5889 0.6905 0.028 Uiso 1 1 calc R
H1B H 0.7182 0.5292 0.7480 0.028 Uiso 1 1 calc R
P2 P 0.77867(5) 0.63395(3) 0.82756(4) 0.01925(13) Uani 1 1 d .
C11 C 0.50119(19) 0.55937(13) 0.72814(15) 0.0242(5) Uani 1 1 d .
C12 C 0.5155(3) 0.49752(16) 0.77676(18) 0.0389(7) Uani 1 1 d .
H12 H 0.5805 0.4906 0.8065 0.047 Uiso 1 1 calc R
C13 C 0.4351(3) 0.44563(19) 0.7822(2) 0.0537(9) Uani 1 1 d .
H13 H 0.4456 0.4037 0.8161 0.064 Uiso 1 1 calc R
C14 C 0.3414(3) 0.4542(2) 0.7396(2) 0.0548(10) Uani 1 1 d .
H14 H 0.2873 0.4182 0.7434 0.066 Uiso 1 1 calc R
C15 C 0.3255(2) 0.51530(19) 0.6907(2) 0.0449(8) Uani 1 1 d .
H15 H 0.2604 0.5214 0.6609 0.054 Uiso 1 1 calc R
C16 C 0.4044(2) 0.56754(15) 0.68529(17) 0.0320(6) Uani 1 1 d .
H16 H 0.3927 0.6096 0.6519 0.038 Uiso 1 1 calc R
C21 C 0.59424(19) 0.64763(13) 0.61432(14) 0.0243(5) Uani 1 1 d .
C22 C 0.5944(2) 0.58757(15) 0.56169(16) 0.0330(6) Uani 1 1 d .
H22 H 0.5942 0.5388 0.5829 0.040 Uiso 1 1 calc R
C23 C 0.5948(3) 0.59786(19) 0.47905(18) 0.0439(7) Uani 1 1 d .
H23 H 0.5948 0.5564 0.4440 0.053 Uiso 1 1 calc R
C24 C 0.5953(3) 0.6682(2) 0.44787(18) 0.0479(8) Uani 1 1 d .
H24 H 0.5961 0.6753 0.3912 0.057 Uiso 1 1 calc R
C25 C 0.5945(3) 0.72851(18) 0.49882(19) 0.0443(7) Uani 1 1 d .
H25 H 0.5939 0.7770 0.4771 0.053 Uiso 1 1 calc R
C26 C 0.5947(2) 0.71839(15) 0.58198(17) 0.0318(6) Uani 1 1 d .
H26 H 0.5951 0.7601 0.6167 0.038 Uiso 1 1 calc R
C31 C 0.91686(18) 0.64929(13) 0.79948(15) 0.0228(5) Uani 1 1 d .
C32 C 0.9548(2) 0.71917(15) 0.78304(19) 0.0360(6) Uani 1 1 d .
H32 H 0.9118 0.7613 0.7912 0.043 Uiso 1 1 calc R
C33 C 1.0560(2) 0.72804(17) 0.7545(2) 0.0459(8) Uani 1 1 d .
H33 H 1.0811 0.7762 0.7429 0.055 Uiso 1 1 calc R
C34 C 1.1197(2) 0.66790(19) 0.7429(2) 0.0451(7) Uani 1 1 d .
H34 H 1.1882 0.6743 0.7229 0.054 Uiso 1 1 calc R
C35 C 1.0835(2) 0.59828(18) 0.7605(2) 0.0446(7) Uani 1 1 d .
H35 H 1.1275 0.5565 0.7537 0.054 Uiso 1 1 calc R
C36 C 0.9833(2) 0.58925(15) 0.78811(19) 0.0364(6) Uani 1 1 d .
H36 H 0.9590 0.5409 0.7996 0.044 Uiso 1 1 calc R
C41 C 0.80718(19) 0.56221(13) 0.90457(15) 0.0242(5) Uani 1 1 d .
C42 C 0.8534(3) 0.58526(17) 0.97800(17) 0.0385(6) Uani 1 1 d .
H42 H 0.8701 0.6359 0.9862 0.046 Uiso 1 1 calc R
C43 C 0.8752(3) 0.5346(2) 1.03927(19) 0.0511(9) Uani 1 1 d .
H43 H 0.9066 0.5510 1.0891 0.061 Uiso 1 1 calc R
C44 C 0.8518(3) 0.46082(19) 1.0286(2) 0.0481(8) Uani 1 1 d .
H44 H 0.8658 0.4266 1.0711 0.058 Uiso 1 1 calc R
C45 C 0.8083(2) 0.43730(16) 0.95623(19) 0.0385(6) Uani 1 1 d .
H45 H 0.7928 0.3864 0.9482 0.046 Uiso 1 1 calc R
C46 C 0.7866(2) 0.48761(14) 0.89446(16) 0.0295(5) Uani 1 1 d .
H46 H 0.7571 0.4705 0.8443 0.035 Uiso 1 1 calc R
Si1 Si 0.47385(6) 0.83146(4) 0.98129(5) 0.03388(18) Uani 1 1 d .
C51 C 0.3943(3) 0.8808(2) 1.0562(2) 0.0550(9) Uani 1 1 d .
H51A H 0.4297 0.8770 1.1098 0.082 Uiso 1 1 calc R
H51B H 0.3240 0.8584 1.0574 0.082 Uiso 1 1 calc R
H51C H 0.3875 0.9329 1.0410 0.082 Uiso 1 1 calc R
C52 C 0.4932(2) 0.73251(16) 1.01219(17) 0.0364(6) Uani 1 1 d .
H52A H 0.5495 0.7301 1.0553 0.044 Uiso 1 1 calc R
H52B H 0.4272 0.7142 1.0350 0.044 Uiso 1 1 calc R
P3 P 0.52882(5) 0.67080(4) 0.92927(4) 0.02622(14) Uani 1 1 d .
C53 C 0.5728(3) 0.59018(17) 0.98856(19) 0.0431(7) Uani 1 1 d .
H53A H 0.6388 0.6020 1.0188 0.065 Uiso 1 1 calc R
H53B H 0.5845 0.5485 0.9523 0.065 Uiso 1 1 calc R
H53C H 0.5185 0.5769 1.0263 0.065 Uiso 1 1 calc R
C54 C 0.3954(2) 0.63766(19) 0.8984(2) 0.0423(7) Uani 1 1 d .
H54A H 0.4010 0.5969 0.8600 0.064 Uiso 1 1 calc R
H54B H 0.3549 0.6781 0.8729 0.064 Uiso 1 1 calc R
H54C H 0.3594 0.6203 0.9459 0.064 Uiso 1 1 calc R
C55 C 0.4037(2) 0.83578(16) 0.87952(17) 0.0353(6) Uani 1 1 d .
H55A H 0.3405 0.8037 0.8797 0.042 Uiso 1 1 calc R
H55B H 0.3793 0.8870 0.8694 0.042 Uiso 1 1 calc R
P4 P 0.48697(5) 0.80671(3) 0.79611(4) 0.02389(14) Uani 1 1 d .
C56 C 0.3838(2) 0.77855(17) 0.72100(19) 0.0387(7) Uani 1 1 d .
H56A H 0.3290 0.8167 0.7168 0.058 Uiso 1 1 calc R
H56B H 0.3523 0.7318 0.7377 0.058 Uiso 1 1 calc R
H56C H 0.4150 0.7721 0.6685 0.058 Uiso 1 1 calc R
C57 C 0.5175(3) 0.89812(16) 0.7541(2) 0.0413(7) Uani 1 1 d .
H57A H 0.5558 0.8918 0.7046 0.062 Uiso 1 1 calc R
H57B H 0.5614 0.9260 0.7935 0.062 Uiso 1 1 calc R
H57C H 0.4517 0.9251 0.7420 0.062 Uiso 1 1 calc R
C58 C 0.6069(2) 0.87523(15) 0.97478(18) 0.0359(6) Uani 1 1 d .
H58A H 0.5995 0.9214 0.9431 0.043 Uiso 1 1 calc R
H58B H 0.6337 0.8886 1.0298 0.043 Uiso 1 1 calc R
P5 P 0.70520(5) 0.81480(3) 0.92773(4) 0.02498(14) Uani 1 1 d .
C59 C 0.7997(3) 0.88534(17) 0.8971(2) 0.0472(8) Uani 1 1 d .
H59A H 0.8143 0.9196 0.9420 0.071 Uiso 1 1 calc R
H59B H 0.7697 0.9127 0.8506 0.071 Uiso 1 1 calc R
H59C H 0.8655 0.8614 0.8825 0.071 Uiso 1 1 calc R
C60 C 0.7781(3) 0.78181(18) 1.01865(19) 0.0454(8) Uani 1 1 d .
H60A H 0.8497 0.7676 1.0050 0.068 Uiso 1 1 calc R
H60B H 0.7417 0.7390 1.0404 0.068 Uiso 1 1 calc R
H60C H 0.7818 0.8213 1.0591 0.068 Uiso 1 1 calc R

loop_
_atom_site_aniso_label
_atom_site_aniso_U_11
_atom_site_aniso_U_22
_atom_site_aniso_U_33
_atom_site_aniso_U_23
_atom_site_aniso_U_13
_atom_site_aniso_U_12
Mo1 0.01626(11) 0.01695(10) 0.01590(11) -0.00113(6) 0.00194(7) -0.00079(6)
N1 0.0194(10) 0.0403(13) 0.0347(14) -0.0149(11) -0.0066(10) 0.0058(9)
N2 0.0512(18) 0.0493(17) 0.0483(18) 0.0009(14) -0.0134(15) 0.0071(14)
P1 0.0197(3) 0.0201(3) 0.0172(3) -0.0020(2) 0.0009(2) -0.0010(2)
C1 0.0229(11) 0.0261(11) 0.0209(11) -0.0027(8) 0.0009(9) 0.0026(9)
P2 0.0191(3) 0.0202(3) 0.0184(3) -0.0004(2) 0.0016(2) 0.0011(2)
C11 0.0253(11) 0.0243(11) 0.0234(12) -0.0077(9) 0.0052(10) -0.0060(9)
C12 0.0473(17) 0.0351(14) 0.0341(15) 0.0008(11) -0.0006(13) -0.0140(12)
C13 0.072(2) 0.0426(17) 0.047(2) 0.0020(14) 0.0124(18) -0.0266(17)
C14 0.052(2) 0.060(2) 0.054(2) -0.0175(16) 0.0172(17) -0.0366(17)
C15 0.0256(13) 0.061(2) 0.0488(19) -0.0241(15) 0.0085(13) -0.0125(13)
C16 0.0229(12) 0.0381(14) 0.0352(15) -0.0133(11) 0.0037(11) -0.0026(10)
C21 0.0242(11) 0.0317(12) 0.0170(11) -0.0024(9) 0.0007(9) 0.0018(9)
C22 0.0379(14) 0.0358(13) 0.0252(13) -0.0066(10) 0.0019(11) 0.0036(11)
C23 0.0486(18) 0.0594(19) 0.0239(14) -0.0132(13) 0.0033(13) 0.0028(14)
C24 0.0479(18) 0.078(2) 0.0175(13) 0.0030(13) 0.0022(13) 0.0009(16)
C25 0.0509(18) 0.0511(18) 0.0305(15) 0.0111(13) -0.0030(14) -0.0018(14)
C26 0.0367(14) 0.0314(13) 0.0271(13) 0.0025(10) -0.0010(11) 0.0003(10)
C31 0.0191(10) 0.0275(11) 0.0220(12) -0.0005(9) 0.0023(9) 0.0018(9)
C32 0.0318(14) 0.0281(13) 0.0484(18) -0.0050(11) 0.0039(13) -0.0035(10)
C33 0.0361(16) 0.0393(16) 0.063(2) -0.0023(14) 0.0096(15) -0.0147(12)
C34 0.0247(13) 0.0599(19) 0.051(2) -0.0049(15) 0.0115(13) -0.0077(13)
C35 0.0308(15) 0.0465(17) 0.058(2) 0.0003(14) 0.0155(14) 0.0099(12)
C36 0.0306(13) 0.0322(13) 0.0472(17) 0.0044(12) 0.0128(12) 0.0054(11)
C41 0.0228(11) 0.0279(11) 0.0219(12) 0.0026(9) 0.0025(9) 0.0037(9)
C42 0.0481(17) 0.0382(15) 0.0285(14) 0.0009(11) -0.0068(13) 0.0012(12)
C43 0.068(2) 0.0563(19) 0.0277(16) 0.0039(13) -0.0126(16) 0.0025(16)
C44 0.058(2) 0.0511(18) 0.0343(16) 0.0198(13) -0.0023(15) 0.0044(15)
C45 0.0429(16) 0.0329(14) 0.0398(16) 0.0119(11) 0.0026(13) -0.0005(12)
C46 0.0334(13) 0.0289(12) 0.0262(13) 0.0054(9) 0.0014(11) 0.0012(10)
Si1 0.0327(4) 0.0410(4) 0.0282(4) -0.0133(3) 0.0053(3) 0.0079(3)
C51 0.0504(19) 0.072(2) 0.0432(19) -0.0265(17) 0.0101(16) 0.0162(17)
C52 0.0402(15) 0.0461(16) 0.0239(13) -0.0056(11) 0.0119(12) 0.0003(12)
P3 0.0272(3) 0.0288(3) 0.0233(3) -0.0014(2) 0.0092(3) -0.0044(2)
C53 0.0543(18) 0.0398(15) 0.0370(16) 0.0139(12) 0.0214(14) -0.0011(13)
C54 0.0301(14) 0.0577(18) 0.0404(17) -0.0099(14) 0.0142(13) -0.0166(13)
C55 0.0285(13) 0.0438(15) 0.0341(15) -0.0103(11) 0.0061(11) 0.0119(11)
P4 0.0211(3) 0.0260(3) 0.0244(3) -0.0034(2) -0.0007(2) 0.0039(2)
C56 0.0270(13) 0.0536(17) 0.0349(15) -0.0123(12) -0.0074(12) 0.0087(12)
C57 0.0426(16) 0.0324(14) 0.0484(18) 0.0071(12) -0.0022(14) 0.0073(12)
C58 0.0394(15) 0.0316(13) 0.0366(15) -0.0157(11) 0.0008(12) 0.0028(11)
P5 0.0251(3) 0.0230(3) 0.0265(3) -0.0062(2) -0.0025(3) -0.0014(2)
C59 0.0427(17) 0.0351(15) 0.064(2) -0.0153(14) 0.0058(15) -0.0171(13)
C60 0.0517(19) 0.0458(17) 0.0369(16) -0.0112(13) -0.0190(15) 0.0039(14)

loop_
_atom_type_symbol
_atom_type_description
_atom_type_scat_dispersion_real
_atom_type_scat_dispersion_imag
_atom_type_scat_source
C C 0.0033 0.0016 'International Tables Vol C Tables 4.2.6.8 and 6.1.1.4'
H H 0.0000 0.0000 'International Tables Vol C Tables 4.2.6.8 and 6.1.1.4'
N N 0.0061 0.0033 'International Tables Vol C Tables 4.2.6.8 and 6.1.1.4'
Si Si 0.0817 0.0704 'International Tables Vol C Tables 4.2.6.8 and 6.1.1.4'
P P 0.1023 0.0942 'International Tables Vol C Tables 4.2.6.8 and 6.1.1.4'
Mo Mo -1.6832 0.6857 'International Tables Vol C Tables 4.2.6.8 and 6.1.1.4'

loop_
_geom_angle_atom_site_label_1
_geom_angle_atom_site_label_2
_geom_angle_atom_site_label_3
_geom_angle
N1 Mo1 P4 87.04(6)
N1 Mo1 P1 90.72(6)
P4 Mo1 P1 98.81(2)
N1 Mo1 P5 86.23(6)
P4 Mo1 P5 90.35(2)
P1 Mo1 P5 170.19(2)
N1 Mo1 P2 90.40(6)
P4 Mo1 P2 167.37(2)
P1 Mo1 P2 68.83(2)
P5 Mo1 P2 101.83(2)
N1 Mo1 P3 171.15(6)
P4 Mo1 P3 85.82(2)
P1 Mo1 P3 95.52(2)
P5 Mo1 P3 88.60(2)
P2 Mo1 P3 97.69(2)
N2 N1 Mo1 176.8(3)
C21 P1 C11 97.62(11)
C21 P1 C1 100.95(11)
C11 P1 C1 103.64(11)
C21 P1 Mo1 125.82(8)
C11 P1 Mo1 126.40(8)
C1 P1 Mo1 97.61(7)
P1 C1 P2 96.29(11)
C41 P2 C31 96.96(11)
C41 P2 C1 104.91(11)
C31 P2 C1 99.56(11)
C41 P2 Mo1 127.74(8)
C31 P2 Mo1 126.00(8)
C1 P2 Mo1 96.43(7)
C12 C11 C16 118.1(2)
C12 C11 P1 122.0(2)
C16 C11 P1 119.8(2)
C11 C12 C13 120.3(3)
C14 C13 C12 120.8(3)
C13 C14 C15 119.8(3)
C14 C15 C16 119.9(3)
C15 C16 C11 121.0(3)
C26 C21 C22 118.5(2)
C26 C21 P1 120.98(19)
C22 C21 P1 120.5(2)
C23 C22 C21 121.1(3)
C24 C23 C22 119.9(3)
C23 C24 C25 120.1(3)
C24 C25 C26 120.2(3)
C21 C26 C25 120.3(3)
C32 C31 C36 117.9(2)
C32 C31 P2 121.78(19)
C36 C31 P2 120.08(19)
C31 C32 C33 120.3(3)
C34 C33 C32 120.7(3)
C33 C34 C35 119.4(3)
C34 C35 C36 120.0(3)
C35 C36 C31 121.6(3)
C46 C41 C42 117.9(2)
C46 C41 P2 124.88(19)
C42 C41 P2 117.2(2)
C43 C42 C41 120.4(3)
C44 C43 C42 120.8(3)
C45 C44 C43 119.4(3)
C44 C45 C46 120.2(3)
C41 C46 C45 121.3(3)
C51 Si1 C58 110.55(15)
C51 Si1 C52 110.05(17)
C58 Si1 C52 108.23(14)
C51 Si1 C55 109.43(15)
C58 Si1 C55 108.86(14)
C52 Si1 C55 109.70(13)
P3 C52 Si1 114.04(15)
C53 P3 C52 99.19(14)
C53 P3 C54 98.25(16)
C52 P3 C54 98.79(14)
C53 P3 Mo1 122.49(10)
C52 P3 Mo1 115.49(10)
C54 P3 Mo1 118.31(11)
P4 C55 Si1 113.44(14)
C56 P4 C57 98.48(15)
C56 P4 C55 100.00(14)
C57 P4 C55 99.42(15)
C56 P4 Mo1 120.31(10)
C57 P4 Mo1 115.56(10)
C55 P4 Mo1 119.10(9)
P5 C58 Si1 113.47(13)
C60 P5 C59 98.20(17)
C60 P5 C58 99.70(15)
C59 P5 C58 99.47(14)
C60 P5 Mo1 120.51(10)
C59 P5 Mo1 118.07(11)
C58 P5 Mo1 116.89(9)

loop_
_geom_bond_atom_site_label_1
_geom_bond_atom_site_label_2
_geom_bond_distance
Mo1 N1 2.099(3)
Mo1 P4 2.4236(6)
Mo1 P1 2.4293(6)
Mo1 P5 2.4443(6)
Mo1 P2 2.4596(6)
Mo1 P3 2.4741(7)
N1 N2 0.938(4)
P1 C21 1.844(2)
P1 C11 1.846(2)
P1 C1 1.852(2)
C1 P2 1.858(2)
P2 C41 1.847(2)
P2 C31 1.853(2)
C11 C12 1.388(4)
C11 C16 1.399(4)
C12 C13 1.392(4)
C13 C14 1.365(6)
C14 C15 1.381(5)
C15 C16 1.382(4)
C21 C26 1.389(4)
C21 C22 1.395(3)
C22 C23 1.385(4)
C23 C24 1.375(5)
C24 C25 1.382(5)
C25 C26 1.393(4)
C31 C32 1.385(4)
C31 C36 1.393(3)
C32 C33 1.397(4)
C33 C34 1.374(5)
C34 C35 1.377(5)
C35 C36 1.378(4)
C41 C46 1.384(3)
C41 C42 1.393(4)
C42 C43 1.389(4)
C43 C44 1.378(5)
C44 C45 1.369(5)
C45 C46 1.390(4)
Si1 C51 1.864(3)
Si1 C58 1.871(3)
Si1 C52 1.876(3)
Si1 C55 1.877(3)
C52 P3 1.845(3)
P3 C53 1.834(3)
P3 C54 1.846(3)
C55 P4 1.855(3)
P4 C56 1.840(3)
P4 C57 1.844(3)
C58 P5 1.856(3)
P5 C60 1.835(3)
P5 C59 1.838(3)
